data_7205374
loop_
_publ_author_name
'Sun, Hailong'
'Mei, Haibo'
'An, Guanghui'
'Han, Jianlin'
'Pan, Yi'

_publ_section_title
;
 Hydrogen-bonding self-assembly of two dimensional (2D) layer
 structures generating metal--organic nanotubes
;
_journal_issue 3
_journal_name_full CrystEngComm
_journal_page_first 734
_journal_paper_doi 10.1039/c0ce00471e
_journal_volume 13
_journal_year 2011
_chemical_formula_sum 'C25 H20 Co N4 O5 S'
_chemical_formula_weight 547.44
_chemical_name_systematic
;
?
;
_space_group_IT_number 15
_symmetry_cell_setting monoclinic
_symmetry_space_group_name_Hall '-C 2yc'
_symmetry_space_group_name_H-M 'C 1 2/c 1'
_atom_sites_solution_hydrogens geom
_atom_sites_solution_primary direct
_atom_sites_solution_secondary difmap
_audit_creation_method SHELXL-97
_cell_angle_alpha 90.00
_cell_angle_beta 96.1150(10)
_cell_angle_gamma 90.00
_cell_formula_units_Z 8
_cell_length_a 31.561(3)
_cell_length_b 11.4596(10)
_cell_length_c 14.6190(13)
_cell_measurement_reflns_used 1296
_cell_measurement_temperature 291(2)
_cell_measurement_theta_max 21.29
_cell_measurement_theta_min 2.31
_cell_volume 5257.3(8)
_computing_cell_refinement SMART
_computing_data_collection 'SMART (Bruker, 2000)'
_computing_data_reduction 'SAINT (Bruker, 2000)'
_computing_molecular_graphics SHELXTL
_computing_publication_material SHELXTL
_computing_structure_refinement SHELXTL
_computing_structure_solution 'SHELXTL (Bruker, 2000)'
_diffrn_ambient_temperature 291(2)
_diffrn_measured_fraction_theta_full 0.997
_diffrn_measured_fraction_theta_max 0.997
_diffrn_measurement_device_type 'Bruker Smart Apex CCD'
_diffrn_measurement_method 'phi and omega scans'
_diffrn_radiation_monochromator graphite
_diffrn_radiation_source 'sealed tube'
_diffrn_radiation_type MoK\a
_diffrn_radiation_wavelength 0.71073
_diffrn_reflns_av_R_equivalents 0.0439
_diffrn_reflns_av_sigmaI/netI 0.0745
_diffrn_reflns_limit_h_max 36
_diffrn_reflns_limit_h_min -38
_diffrn_reflns_limit_k_max 14
_diffrn_reflns_limit_k_min -13
_diffrn_reflns_limit_l_max 15
_diffrn_reflns_limit_l_min -18
_diffrn_reflns_number 14145
_diffrn_reflns_theta_full 26.00
_diffrn_reflns_theta_max 26.00
_diffrn_reflns_theta_min 1.89
_exptl_absorpt_coefficient_mu 0.773
_exptl_absorpt_correction_T_max 0.8483
_exptl_absorpt_correction_T_min 0.8125
_exptl_absorpt_correction_type multi-scan
_exptl_absorpt_process_details 'SADABS; Bruker, 2000'
_exptl_crystal_density_diffrn 1.383
_exptl_crystal_density_method 'not measured'
_exptl_crystal_F_000 2248
_exptl_crystal_size_max 0.28
_exptl_crystal_size_mid 0.24
_exptl_crystal_size_min 0.22
_refine_diff_density_max 0.807
_refine_diff_density_min -0.544
_refine_diff_density_rms 0.072
_refine_ls_extinction_method none
_refine_ls_goodness_of_fit_ref 0.988
_refine_ls_hydrogen_treatment constr
_refine_ls_matrix_type full
_refine_ls_number_parameters 334
_refine_ls_number_reflns 5151
_refine_ls_number_restraints 0
_refine_ls_restrained_S_all 0.988
_refine_ls_R_factor_all 0.0726
_refine_ls_R_factor_gt 0.0496
_refine_ls_shift/su_max 0.000
_refine_ls_shift/su_mean 0.000
_refine_ls_structure_factor_coef Fsqd
_refine_ls_weighting_details 'calc w=1/[\s^2^(Fo^2^)+(0.04P)^2^+1.22P] where P=(Fo^2^+2Fc^2^)/3'
_refine_ls_weighting_scheme calc
_refine_ls_wR_factor_gt 0.0897
_refine_ls_wR_factor_ref 0.0930
_reflns_number_gt 3603
_reflns_number_total 5151
_reflns_threshold_expression >2sigma(I)
_cod_data_source_file C0CE00471E.TXT
_cod_data_source_block 290402a
_cod_depositor_comments
;
The following automatic conversions were performed:
'_symmetry_cell_setting' value 'Monoclinic' changed to 'monoclinic'
according to '/home/saulius/struct/CIF-dictionaries/cif_core.dic'
dictionary named 'cif_core.dic' version 2.4.1 from 2010-06-29.

Automatic conversion script
Id: cif_fix_enum 1555 2011-01-17 13:19:09Z saulius 
;
_cod_original_sg_symbol_H-M 'C2/c '
_cod_database_code 7205374

loop_
_symmetry_equiv_pos_as_xyz
'x, y, z'
'-x, y, -z+1/2'
'x+1/2, y+1/2, z'
'-x+1/2, y+1/2, -z+1/2'
'-x, -y, -z'
'x, -y, z-1/2'
'-x+1/2, -y+1/2, -z'
'x+1/2, -y+1/2, z-1/2'

loop_
_atom_site_label
_atom_site_type_symbol
_atom_site_fract_x
_atom_site_fract_y
_atom_site_fract_z
_atom_site_U_iso_or_equiv
_atom_site_adp_type
_atom_site_occupancy
_atom_site_symmetry_multiplicity
_atom_site_calc_flag
_atom_site_refinement_flags
_atom_site_disorder_assembly
_atom_site_disorder_group
C1 C 0.20032(8) 0.2366(2) 0.58125(18) 0.0207(6) Uani 1 1 d . . .
C2 C 0.15600(8) 0.2042(2) 0.59933(18) 0.0226(5) Uani 1 1 d . . .
C3 C 0.12221(9) 0.2701(3) 0.5620(2) 0.0356(8) Uani 1 1 d . . .
H3 H 0.1272 0.3357 0.5272 0.043 Uiso 1 1 calc R . .
C4 C 0.08061(9) 0.2407(3) 0.5752(3) 0.0427(9) Uani 1 1 d . . .
H4 H 0.0580 0.2878 0.5516 0.051 Uiso 1 1 calc R . .
C5 C 0.07322(9) 0.1420(3) 0.6231(2) 0.0336(7) Uani 1 1 d . . .
C6 C 0.10689(9) 0.0741(3) 0.6622(2) 0.0350(7) Uani 1 1 d . . .
H6 H 0.1016 0.0074 0.6954 0.042 Uiso 1 1 calc R . .
C7 C 0.14758(9) 0.1060(3) 0.6515(2) 0.0300(6) Uani 1 1 d . . .
H7 H 0.1702 0.0620 0.6793 0.036 Uiso 1 1 calc R . .
C8 C -0.00659(10) 0.1079(3) 0.5898(2) 0.0343(7) Uani 1 1 d . . .
C9 C -0.04160(9) 0.1902(3) 0.4436(2) 0.0332(7) Uani 1 1 d . . .
C10 C -0.08032(9) 0.2254(3) 0.4716(2) 0.0391(8) Uani 1 1 d . . .
H10 H -0.0844 0.2274 0.5337 0.047 Uiso 1 1 calc R . .
C11 C -0.11282(9) 0.2573(3) 0.4048(2) 0.0401(8) Uani 1 1 d . . .
H11 H -0.1390 0.2798 0.4228 0.048 Uiso 1 1 calc R . .
C12 C -0.10742(9) 0.2567(2) 0.3123(2) 0.0260(6) Uani 1 1 d . . .
C13 C -0.06899(9) 0.2237(2) 0.2861(2) 0.0301(7) Uani 1 1 d . . .
H13 H -0.0648 0.2246 0.2241 0.036 Uiso 1 1 calc R . .
C14 C -0.03622(9) 0.1891(3) 0.3503(2) 0.0357(7) Uani 1 1 d . . .
H14 H -0.0104 0.1649 0.3313 0.043 Uiso 1 1 calc R . .
C15 C -0.14430(8) 0.2844(2) 0.2415(2) 0.0242(6) Uani 1 1 d . . .
C16 C 0.16849(10) 0.5515(3) 0.3596(3) 0.0477(9) Uani 1 1 d . . .
H16 H 0.1432 0.5098 0.3475 0.057 Uiso 1 1 calc R . .
C17 C 0.16636(10) 0.6698(3) 0.3571(3) 0.0464(9) Uani 1 1 d . . .
H17 H 0.1401 0.7067 0.3443 0.056 Uiso 1 1 calc R . .
C18 C 0.20386(9) 0.7370(2) 0.3740(2) 0.0258(6) Uani 1 1 d . . .
C19 C 0.24138(9) 0.6742(3) 0.3919(2) 0.0344(7) Uani 1 1 d . . .
H19 H 0.2673 0.7132 0.4025 0.041 Uiso 1 1 calc R . .
C20 C 0.24034(9) 0.5563(3) 0.3941(2) 0.0342(7) Uani 1 1 d . . .
H20 H 0.2661 0.5174 0.4073 0.041 Uiso 1 1 calc R . .
C21 C 0.20354(10) 0.8669(2) 0.3727(2) 0.0266(6) Uani 1 1 d . . .
C22 C 0.16988(9) 0.9288(2) 0.4034(2) 0.0287(6) Uani 1 1 d . . .
H22 H 0.1468 0.8901 0.4242 0.034 Uiso 1 1 calc R . .
C23 C 0.17159(9) 1.0505(2) 0.4022(2) 0.0274(6) Uani 1 1 d . . .
H23 H 0.1489 1.0915 0.4223 0.033 Uiso 1 1 calc R . .
C24 C 0.23527(9) 1.0485(2) 0.34451(19) 0.0247(6) Uani 1 1 d . . .
H24 H 0.2580 1.0883 0.3232 0.030 Uiso 1 1 calc R . .
C25 C 0.23619(9) 0.9280(2) 0.3436(2) 0.0278(6) Uani 1 1 d . . .
H25 H 0.2592 0.8891 0.3230 0.033 Uiso 1 1 calc R . .
Co1 Co 0.205870(11) 0.30070(3) 0.37984(3) 0.01946(10) Uani 1 1 d . . .
N1 N -0.00670(8) 0.1565(3) 0.50642(19) 0.0426(7) Uani 1 1 d . . .
H1A H 0.0082 0.1067 0.4747 0.051 Uiso 1 1 d R . .
N2 N 0.03169(7) 0.1036(3) 0.64118(18) 0.0413(7) Uani 1 1 d . . .
H2B H 0.0273 0.1398 0.6940 0.050 Uiso 1 1 d R . .
N3 N 0.20492(8) 0.4907(2) 0.37867(18) 0.0292(5) Uani 1 1 d . . .
N4 N 0.20370(7) 1.11183(18) 0.37426(17) 0.0264(5) Uani 1 1 d . . .
O1 O -0.13808(5) 0.29184(16) 0.15901(13) 0.0254(4) Uani 1 1 d . . .
O2 O -0.18108(6) 0.29659(19) 0.26638(13) 0.0309(5) Uani 1 1 d . . .
O3 O 0.23059(6) 0.19129(16) 0.63387(13) 0.0259(4) Uani 1 1 d . . .
O4 O 0.20529(6) 0.30767(16) 0.51704(12) 0.0239(4) Uani 1 1 d . . .
O1W O 1.03227(13) 0.4993(5) 0.6749(3) 0.0489(13) Uani 0.50 1 d P . .
H1WD H 1.0054 0.4908 0.6719 0.059 Uiso 0.50 1 d PR . .
H1WC H 1.0441 0.4327 0.6748 0.073 Uiso 0.50 1 d PR . .
O2W O 0.95951(13) 0.4991(3) 0.5711(3) 0.0360(10) Uani 0.50 1 d P . .
H2WA H 0.9638 0.5136 0.5159 0.054 Uiso 0.50 1 d PR . .
H2WC H 0.9433 0.5509 0.5900 0.054 Uiso 0.50 1 d PR . .
S1 S -0.04932(2) 0.05037(8) 0.63261(6) 0.0408(2) Uani 1 1 d . . .

loop_
_atom_site_aniso_label
_atom_site_aniso_U_11
_atom_site_aniso_U_22
_atom_site_aniso_U_33
_atom_site_aniso_U_23
_atom_site_aniso_U_13
_atom_site_aniso_U_12
C1 0.0210(13) 0.0187(13) 0.0229(14) -0.0073(10) 0.0047(11) 0.0006(10)
C2 0.0182(12) 0.0241(13) 0.0263(14) 0.0003(12) 0.0051(10) -0.0013(11)
C3 0.0190(14) 0.0342(18) 0.053(2) 0.0195(14) -0.0004(13) 0.0026(12)
C4 0.0127(14) 0.050(2) 0.066(2) 0.0275(17) 0.0057(14) 0.0005(13)
C5 0.0188(14) 0.0520(19) 0.0303(16) 0.0077(15) 0.0046(12) -0.0023(14)
C6 0.0266(15) 0.0372(17) 0.0410(19) 0.0135(14) 0.0028(13) 0.0011(13)
C7 0.0223(14) 0.0346(16) 0.0317(16) 0.0066(13) -0.0031(12) -0.0024(12)
C8 0.0278(16) 0.050(2) 0.0247(15) 0.0093(13) 0.0012(12) 0.0059(14)
C9 0.0217(14) 0.0446(18) 0.0323(16) 0.0129(15) -0.0010(12) 0.0066(13)
C10 0.0259(16) 0.070(2) 0.0221(15) 0.0056(15) 0.0042(12) 0.0028(15)
C11 0.0192(15) 0.065(2) 0.0380(18) 0.0010(16) 0.0112(13) 0.0096(15)
C12 0.0217(14) 0.0251(14) 0.0298(15) 0.0046(12) -0.0033(11) 0.0063(11)
C13 0.0294(15) 0.0309(17) 0.0297(16) 0.0108(12) 0.0014(12) 0.0013(12)
C14 0.0250(15) 0.0498(19) 0.0322(16) 0.0158(15) 0.0021(12) 0.0125(14)
C15 0.0175(14) 0.0195(14) 0.0347(16) 0.0002(11) -0.0006(11) -0.0016(11)
C16 0.0255(16) 0.0168(14) 0.100(3) 0.0004(17) 0.0022(18) 0.0016(12)
C17 0.0274(17) 0.0242(16) 0.084(3) -0.0044(16) -0.0123(17) 0.0010(13)
C18 0.0295(15) 0.0213(14) 0.0266(14) 0.0035(12) 0.0028(12) 0.0004(12)
C19 0.0221(15) 0.0292(17) 0.050(2) -0.0118(13) -0.0055(13) -0.0048(12)
C20 0.0239(15) 0.0235(15) 0.053(2) -0.0042(14) -0.0061(13) 0.0077(12)
C21 0.0416(17) 0.0143(13) 0.0244(14) 0.0001(11) 0.0058(12) -0.0015(12)
C22 0.0222(14) 0.0181(14) 0.0471(19) 0.0069(12) 0.0094(13) -0.0016(11)
C23 0.0235(14) 0.0195(13) 0.0396(17) -0.0045(12) 0.0049(12) -0.0024(11)
C24 0.0284(15) 0.0183(13) 0.0279(15) -0.0021(11) 0.0061(12) -0.0052(11)
C25 0.0263(15) 0.0160(14) 0.0407(18) -0.0071(12) 0.0025(12) 0.0000(11)
Co1 0.01706(18) 0.01552(17) 0.02503(19) 0.00055(15) -0.00139(13) -0.00189(15)
N1 0.0167(12) 0.075(2) 0.0355(15) 0.0128(14) 0.0009(10) 0.0019(13)
N2 0.0102(11) 0.080(2) 0.0327(15) 0.0232(14) 0.0004(10) 0.0012(13)
N3 0.0274(13) 0.0208(12) 0.0389(14) -0.0003(11) 0.0013(10) 0.0049(10)
N4 0.0261(13) 0.0141(11) 0.0376(14) 0.0041(10) -0.0032(11) -0.0016(9)
O1 0.0152(9) 0.0279(10) 0.0324(11) 0.0044(9) -0.0012(8) 0.0000(8)
O2 0.0154(9) 0.0435(12) 0.0323(11) 0.0038(10) -0.0042(8) 0.0050(9)
O3 0.0185(9) 0.0238(10) 0.0347(11) 0.0107(9) -0.0004(8) -0.0017(8)
O4 0.0269(10) 0.0233(9) 0.0207(9) 0.0016(8) -0.0008(7) -0.0021(8)
O1W 0.021(2) 0.090(4) 0.034(3) 0.016(2) -0.0046(18) -0.004(2)
O2W 0.039(2) 0.022(2) 0.049(3) 0.0049(19) 0.018(2) -0.0070(19)
S1 0.0179(4) 0.0694(6) 0.0344(4) 0.0115(4) -0.0001(3) -0.0045(4)

loop_
_atom_type_symbol
_atom_type_description
_atom_type_scat_dispersion_real
_atom_type_scat_dispersion_imag
_atom_type_scat_source
C C 0.0033 0.0016 'International Tables Vol C Tables 4.2.6.8 and 6.1.1.4'
H H 0.0000 0.0000 'International Tables Vol C Tables 4.2.6.8 and 6.1.1.4'
Co Co 0.3494 0.9721 'International Tables Vol C Tables 4.2.6.8 and 6.1.1.4'
N N 0.0061 0.0033 'International Tables Vol C Tables 4.2.6.8 and 6.1.1.4'
O O 0.0106 0.0060 'International Tables Vol C Tables 4.2.6.8 and 6.1.1.4'
S S 0.1246 0.1234 'International Tables Vol C Tables 4.2.6.8 and 6.1.1.4'

loop_
_geom_angle_atom_site_label_1
_geom_angle_atom_site_label_2
_geom_angle_atom_site_label_3
_geom_angle
_geom_angle_site_symmetry_1
_geom_angle_site_symmetry_3
_geom_angle_publ_flag
O4 C1 O3 124.5(2) . . ?
O4 C1 C2 118.8(2) . . ?
O3 C1 C2 116.6(2) . . ?
C3 C2 C7 118.3(3) . . ?
C3 C2 C1 119.6(2) . . ?
C7 C2 C1 122.0(2) . . ?
C2 C3 C4 121.1(3) . . ?
C2 C3 H3 119.4 . . ?
C4 C3 H3 119.4 . . ?
C5 C4 C3 119.3(3) . . ?
C5 C4 H4 120.4 . . ?
C3 C4 H4 120.4 . . ?
C4 C5 C6 120.7(3) . . ?
C4 C5 N2 124.0(3) . . ?
C6 C5 N2 115.2(3) . . ?
C7 C6 C5 119.4(3) . . ?
C7 C6 H6 120.3 . . ?
C5 C6 H6 120.3 . . ?
C6 C7 C2 121.0(3) . . ?
C6 C7 H7 119.5 . . ?
C2 C7 H7 119.5 . . ?
N1 C8 N2 115.8(3) . . ?
N1 C8 S1 125.3(2) . . ?
N2 C8 S1 118.9(2) . . ?
C10 C9 C14 119.6(3) . . ?
C10 C9 N1 122.5(3) . . ?
C14 C9 N1 117.8(3) . . ?
C11 C10 C9 118.4(3) . . ?
C11 C10 H10 120.8 . . ?
C9 C10 H10 120.8 . . ?
C12 C11 C10 121.9(3) . . ?
C12 C11 H11 119.0 . . ?
C10 C11 H11 119.0 . . ?
C13 C12 C11 118.9(3) . . ?
C13 C12 C15 120.6(3) . . ?
C11 C12 C15 120.3(3) . . ?
C12 C13 C14 120.9(3) . . ?
C12 C13 H13 119.6 . . ?
C14 C13 H13 119.6 . . ?
C13 C14 C9 120.2(3) . . ?
C13 C14 H14 119.9 . . ?
C9 C14 H14 119.9 . . ?
O1 C15 O2 121.1(2) . . ?
O1 C15 C12 119.4(2) . . ?
O2 C15 C12 119.5(3) . . ?
O1 C15 Co1 59.84(13) . 2 ?
O2 C15 Co1 61.68(14) . 2 ?
C12 C15 Co1 172.10(19) . 2 ?
N3 C16 C17 124.1(3) . . ?
N3 C16 H16 117.9 . . ?
C17 C16 H16 117.9 . . ?
C16 C17 C18 120.1(3) . . ?
C16 C17 H17 119.9 . . ?
C18 C17 H17 119.9 . . ?
C19 C18 C17 115.6(3) . . ?
C19 C18 C21 121.7(3) . . ?
C17 C18 C21 122.6(3) . . ?
C20 C19 C18 120.1(3) . . ?
C20 C19 H19 120.0 . . ?
C18 C19 H19 120.0 . . ?
N3 C20 C19 125.2(3) . . ?
N3 C20 H20 117.4 . . ?
C19 C20 H20 117.4 . . ?
C25 C21 C22 118.1(2) . . ?
C25 C21 C18 121.2(3) . . ?
C22 C21 C18 120.7(2) . . ?
C21 C22 C23 118.3(2) . . ?
C21 C22 H22 120.9 . . ?
C23 C22 H22 120.9 . . ?
N4 C23 C22 124.2(3) . . ?
N4 C23 H23 117.9 . . ?
C22 C23 H23 117.9 . . ?
N4 C24 C25 124.1(2) . . ?
N4 C24 H24 117.9 . . ?
C25 C24 H24 117.9 . . ?
C21 C25 C24 119.8(3) . . ?
C21 C25 H25 120.1 . . ?
C24 C25 H25 120.1 . . ?
O4 Co1 O3 102.12(8) . 7_556 ?
O4 Co1 O1 98.65(7) . 2 ?
O3 Co1 O1 159.21(8) 7_556 2 ?
O4 Co1 N4 94.23(9) . 1_545 ?
O3 Co1 N4 93.94(8) 7_556 1_545 ?
O1 Co1 N4 85.21(8) 2 1_545 ?
O4 Co1 N3 88.08(9) . . ?
O3 Co1 N3 88.11(8) 7_556 . ?
O1 Co1 N3 91.87(8) 2 . ?
N4 Co1 N3 176.52(9) 1_545 . ?
O4 Co1 O2 158.72(7) . 2 ?
O3 Co1 O2 99.06(7) 7_556 2 ?
O1 Co1 O2 60.15(7) 2 2 ?
N4 Co1 O2 86.30(9) 1_545 2 ?
N3 Co1 O2 90.61(9) . 2 ?
O4 Co1 C15 128.57(8) . 2 ?
O3 Co1 C15 129.31(8) 7_556 2 ?
O1 Co1 C15 29.94(8) 2 2 ?
N4 Co1 C15 83.07(9) 1_545 2 ?
N3 Co1 C15 93.45(9) . 2 ?
O2 Co1 C15 30.34(8) 2 2 ?
C8 N1 C9 129.2(3) . . ?
C8 N1 H1A 104.7 . . ?
C9 N1 H1A 104.7 . . ?
C8 N2 C5 131.7(3) . . ?
C8 N2 H2B 104.4 . . ?
C5 N2 H2B 104.2 . . ?
C20 N3 C16 114.9(2) . . ?
C20 N3 Co1 123.13(19) . . ?
C16 N3 Co1 122.0(2) . . ?
C23 N4 C24 115.4(2) . . ?
C23 N4 Co1 122.48(18) . 1_565 ?
C24 N4 Co1 122.06(18) . 1_565 ?
C15 O1 Co1 90.22(15) . 2 ?
C15 O2 Co1 87.98(17) . 2 ?
C1 O3 Co1 127.28(17) . 7_556 ?
C1 O4 Co1 136.88(18) . . ?
H1WD O1W H1WC 109.5 . . ?
H2WA O2W H2WC 109.5 . . ?

loop_
_geom_bond_atom_site_label_1
_geom_bond_atom_site_label_2
_geom_bond_distance
_geom_bond_site_symmetry_2
_geom_bond_publ_flag
C1 O4 1.265(3) . ?
C1 O3 1.272(3) . ?
C1 C2 1.498(3) . ?
C2 C3 1.372(4) . ?
C2 C7 1.400(4) . ?
C3 C4 1.389(4) . ?
C3 H3 0.9300 . ?
C4 C5 1.363(4) . ?
C4 H4 0.9300 . ?
C5 C6 1.390(4) . ?
C5 N2 1.434(3) . ?
C6 C7 1.360(4) . ?
C6 H6 0.9300 . ?
C7 H7 0.9300 . ?
C8 N1 1.340(4) . ?
C8 N2 1.354(4) . ?
C8 S1 1.681(3) . ?
C9 C10 1.389(4) . ?
C9 C14 1.391(4) . ?
C9 N1 1.411(4) . ?
C10 C11 1.388(4) . ?
C10 H10 0.9300 . ?
C11 C12 1.380(4) . ?
C11 H11 0.9300 . ?
C12 C13 1.364(4) . ?
C12 C15 1.507(4) . ?
C13 C14 1.379(4) . ?
C13 H13 0.9300 . ?
C14 H14 0.9300 . ?
C15 O1 1.245(3) . ?
C15 O2 1.261(3) . ?
C15 Co1 2.494(3) 2 ?
C16 N3 1.348(4) . ?
C16 C17 1.358(4) . ?
C16 H16 0.9300 . ?
C17 C18 1.412(4) . ?
C17 H17 0.9300 . ?
C18 C19 1.387(4) . ?
C18 C21 1.488(3) . ?
C19 C20 1.352(4) . ?
C19 H19 0.9300 . ?
C20 N3 1.346(4) . ?
C20 H20 0.9300 . ?
C21 C25 1.352(4) . ?
C21 C22 1.391(4) . ?
C22 C23 1.396(4) . ?
C22 H22 0.9300 . ?
C23 N4 1.333(3) . ?
C23 H23 0.9300 . ?
C24 N4 1.342(3) . ?
C24 C25 1.381(4) . ?
C24 H24 0.9300 . ?
C25 H25 0.9300 . ?
Co1 O4 2.0093(18) . ?
Co1 O3 2.0386(18) 7_556 ?
Co1 O1 2.1567(18) 2 ?
Co1 N4 2.167(2) 1_545 ?
Co1 N3 2.177(2) . ?
Co1 O2 2.197(2) 2 ?
Co1 C15 2.494(3) 2 ?
N1 H1A 0.9000 . ?
N2 H2B 0.9000 . ?
N4 Co1 2.167(2) 1_565 ?
O1 Co1 2.1567(17) 2 ?
O2 Co1 2.197(2) 2 ?
O3 Co1 2.0386(18) 7_556 ?
O1W H1WD 0.8500 . ?
O1W H1WC 0.8499 . ?
O2W H2WA 0.8499 . ?
O2W H2WC 0.8500 . ?

loop_
_geom_torsion_atom_site_label_1
_geom_torsion_atom_site_label_2
_geom_torsion_atom_site_label_3
_geom_torsion_atom_site_label_4
_geom_torsion
_geom_torsion_site_symmetry_1
_geom_torsion_site_symmetry_2
_geom_torsion_site_symmetry_3
_geom_torsion_site_symmetry_4
_geom_torsion_publ_flag
O4 C1 C2 C3 -14.9(4) . . . . ?
O3 C1 C2 C3 163.7(3) . . . . ?
O4 C1 C2 C7 163.3(3) . . . . ?
O3 C1 C2 C7 -18.1(4) . . . . ?
C7 C2 C3 C4 -0.1(5) . . . . ?
C1 C2 C3 C4 178.1(3) . . . . ?
C2 C3 C4 C5 -2.6(6) . . . . ?
C3 C4 C5 C6 3.0(5) . . . . ?
C3 C4 C5 N2 179.6(3) . . . . ?
C4 C5 C6 C7 -0.8(5) . . . . ?
N2 C5 C6 C7 -177.7(3) . . . . ?
C5 C6 C7 C2 -2.0(5) . . . . ?
C3 C2 C7 C6 2.4(5) . . . . ?
C1 C2 C7 C6 -175.8(3) . . . . ?
C14 C9 C10 C11 0.7(5) . . . . ?
N1 C9 C10 C11 179.8(3) . . . . ?
C9 C10 C11 C12 -1.0(5) . . . . ?
C10 C11 C12 C13 0.0(5) . . . . ?
C10 C11 C12 C15 176.0(3) . . . . ?
C11 C12 C13 C14 1.3(5) . . . . ?
C15 C12 C13 C14 -174.6(3) . . . . ?
C12 C13 C14 C9 -1.7(5) . . . . ?
C10 C9 C14 C13 0.6(5) . . . . ?
N1 C9 C14 C13 -178.5(3) . . . . ?
C13 C12 C15 O1 -9.3(4) . . . . ?
C11 C12 C15 O1 174.8(3) . . . . ?
C13 C12 C15 O2 168.8(3) . . . . ?
C11 C12 C15 O2 -7.1(4) . . . . ?
C13 C12 C15 Co1 72.6(15) . . . 2 ?
C11 C12 C15 Co1 -103.3(14) . . . 2 ?
N3 C16 C17 C18 0.8(6) . . . . ?
C16 C17 C18 C19 0.4(5) . . . . ?
C16 C17 C18 C21 -179.7(4) . . . . ?
C17 C18 C19 C20 -1.2(5) . . . . ?
C21 C18 C19 C20 178.8(3) . . . . ?
C18 C19 C20 N3 1.0(5) . . . . ?
C19 C18 C21 C25 33.3(5) . . . . ?
C17 C18 C21 C25 -146.6(3) . . . . ?
C19 C18 C21 C22 -145.3(3) . . . . ?
C17 C18 C21 C22 34.8(5) . . . . ?
C25 C21 C22 C23 0.2(5) . . . . ?
C18 C21 C22 C23 178.9(3) . . . . ?
C21 C22 C23 N4 -0.7(5) . . . . ?
C22 C21 C25 C24 -0.4(5) . . . . ?
C18 C21 C25 C24 -179.0(3) . . . . ?
N4 C24 C25 C21 1.0(5) . . . . ?
N2 C8 N1 C9 -168.9(3) . . . . ?
S1 C8 N1 C9 12.7(6) . . . . ?
C10 C9 N1 C8 29.2(6) . . . . ?
C14 C9 N1 C8 -151.7(4) . . . . ?
N1 C8 N2 C5 -0.1(6) . . . . ?
S1 C8 N2 C5 178.4(3) . . . . ?
C4 C5 N2 C8 36.7(6) . . . . ?
C6 C5 N2 C8 -146.5(4) . . . . ?
C19 C20 N3 C16 0.2(5) . . . . ?
C19 C20 N3 Co1 178.4(3) . . . . ?
C17 C16 N3 C20 -1.1(6) . . . . ?
C17 C16 N3 Co1 -179.3(3) . . . . ?
O4 Co1 N3 C20 84.8(2) . . . . ?
O3 Co1 N3 C20 -17.4(2) 7_556 . . . ?
O1 Co1 N3 C20 -176.6(2) 2 . . . ?
N4 Co1 N3 C20 -143.6(14) 1_545 . . . ?
O2 Co1 N3 C20 -116.4(2) 2 . . . ?
C15 Co1 N3 C20 -146.6(2) 2 . . . ?
O4 Co1 N3 C16 -97.1(3) . . . . ?
O3 Co1 N3 C16 160.7(3) 7_556 . . . ?
O1 Co1 N3 C16 1.5(3) 2 . . . ?
N4 Co1 N3 C16 34.4(16) 1_545 . . . ?
O2 Co1 N3 C16 61.6(3) 2 . . . ?
C15 Co1 N3 C16 31.4(3) 2 . . . ?
C22 C23 N4 C24 1.2(4) . . . . ?
C22 C23 N4 Co1 -177.1(2) . . . 1_565 ?
C25 C24 N4 C23 -1.4(4) . . . . ?
C25 C24 N4 Co1 177.0(2) . . . 1_565 ?
O2 C15 O1 Co1 -7.2(3) . . . 2 ?
C12 C15 O1 Co1 171.0(2) . . . 2 ?
O1 C15 O2 Co1 7.0(3) . . . 2 ?
C12 C15 O2 Co1 -171.1(2) . . . 2 ?
O4 C1 O3 Co1 -9.6(4) . . . 7_556 ?
C2 C1 O3 Co1 171.89(17) . . . 7_556 ?
O3 C1 O4 Co1 99.0(3) . . . . ?
C2 C1 O4 Co1 -82.5(3) . . . . ?
O3 Co1 O4 C1 -102.9(3) 7_556 . . . ?
O1 Co1 O4 C1 77.8(3) 2 . . . ?
N4 Co1 O4 C1 -8.0(3) 1_545 . . . ?
N3 Co1 O4 C1 169.4(3) . . . . ?
O2 Co1 O4 C1 82.7(3) 2 . . . ?
C15 Co1 O4 C1 76.5(3) 2 . . . ?
